data_7000111
loop_
_publ_author_name
'Silva, Manuela'
'Antunes, Maria Augusta'
'Dias, Marta'
'Domingos, Angela'
'dos Santos, Isabel Cordeiro'
'Mar\,calo, Joaquim'
'Marques, No\'emia'

_publ_section_title
;
 The uranium-nitrogen bond in U IV complexes supported by the
 hydrotris(3,5-dimethylpyrazolyl)borate ligand.
;
_journal_issue 20
_journal_name_full 'Dalton transactions (Cambridge, England : 2003)'
_journal_page_first 3353
_journal_page_last 3358
_journal_paper_doi 10.1039/b509229a
_journal_year 2005
_chemical_formula_moiety {UCl2[(N=C-(Ph))(CH2SiMe3)]TpMe2}
_chemical_formula_sum 'C26 H38 B Cl2 N7 Si U'
_chemical_formula_weight 796.46
_chemical_name_systematic
;
?
;
_space_group_IT_number 33
_symmetry_cell_setting orthorhombic
_symmetry_space_group_name_Hall 'P 2c -2n'
_symmetry_space_group_name_H-M 'P n a 21'
_atom_sites_solution_hydrogens geom
_atom_sites_solution_primary direct
_atom_sites_solution_secondary difmap
_audit_creation_method SHELXL-97
_cell_angle_alpha 90.00
_cell_angle_beta 90.00
_cell_angle_gamma 90.00
_cell_formula_units_Z 4
_cell_length_a 20.948(3)
_cell_length_b 10.5300(10)
_cell_length_c 15.0120(10)
_cell_measurement_reflns_used 25
_cell_measurement_temperature 293(2)
_cell_measurement_theta_max 14.6
_cell_measurement_theta_min 8.2
_cell_volume 3311.4(6)
_computing_cell_refinement 'CAD4 software(Enraf-Nonius,1989)'
_computing_data_collection 'CAD4 software(Enraf-Nonius,1989)'
_computing_data_reduction process-MOLEN(Fair,1990)
_computing_molecular_graphics 'ORTEP-3 (Farrugia,1997)'
_computing_structure_refinement 'SHELXL-97 (Sheldrick, 1997)'
_computing_structure_solution 'SHELXS-86 (Sheldrick, 1990)'
_diffrn_ambient_temperature 293(2)
_diffrn_measured_fraction_theta_full 0.994
_diffrn_measured_fraction_theta_max 0.994
_diffrn_measurement_device_type CAD4-Enraf-Nonius
_diffrn_measurement_method \w/2\qscans
_diffrn_radiation_monochromator graphite
_diffrn_radiation_source 'fine-focus sealed tube'
_diffrn_radiation_type MoK\a
_diffrn_radiation_wavelength 0.71073
_diffrn_reflns_av_R_equivalents 0.0521
_diffrn_reflns_av_sigmaI/netI 0.1265
_diffrn_reflns_limit_h_max 1
_diffrn_reflns_limit_h_min -24
_diffrn_reflns_limit_k_max 12
_diffrn_reflns_limit_k_min 0
_diffrn_reflns_limit_l_max 17
_diffrn_reflns_limit_l_min 0
_diffrn_reflns_number 3185
_diffrn_reflns_theta_full 24.98
_diffrn_reflns_theta_max 24.98
_diffrn_reflns_theta_min 2.16
_diffrn_standards_decay_% 3
_diffrn_standards_interval_time 60
_diffrn_standards_number 3
_exptl_absorpt_coefficient_mu 5.126
_exptl_absorpt_correction_T_max 0.9994
_exptl_absorpt_correction_T_min 0.4894
_exptl_absorpt_correction_type 'empirical via \y-scan North et al (1968)'
_exptl_crystal_colour orange-brown
_exptl_crystal_density_diffrn 1.598
_exptl_crystal_density_method 'not measured'
_exptl_crystal_description irregular
_exptl_crystal_F_000 1552
_exptl_crystal_size_max 0.45
_exptl_crystal_size_mid 0.36
_exptl_crystal_size_min 0.18
_refine_diff_density_max 0.880
_refine_diff_density_min -1.182
_refine_diff_density_rms 0.191
_refine_ls_abs_structure_details 'Flack H D (1983), Acta Cryst. A39, 876-881'
_refine_ls_abs_structure_Flack 0.005(18)
_refine_ls_extinction_method none
_refine_ls_goodness_of_fit_ref 1.062
_refine_ls_hydrogen_treatment constr
_refine_ls_matrix_type full
_refine_ls_number_parameters 343
_refine_ls_number_reflns 3014
_refine_ls_number_restraints 49
_refine_ls_restrained_S_all 1.054
_refine_ls_R_factor_all 0.1539
_refine_ls_R_factor_gt 0.0682
_refine_ls_shift/su_max 0.074
_refine_ls_shift/su_mean 0.015
_refine_ls_structure_factor_coef Fsqd
_refine_ls_weighting_details 'calc w=1/[\s^2^(Fo^2^)+(0.0376P)^2^+0.0000P] where P=(Fo^2^+2Fc^2^)/3'
_refine_ls_weighting_scheme calc
_refine_ls_wR_factor_gt 0.0931
_refine_ls_wR_factor_ref 0.1177
_reflns_number_gt 1687
_reflns_number_total 3014
_reflns_threshold_expression >2sigma(I)
_cod_data_source_file b509229a.txt
_cod_data_source_block unitrilo
_cod_original_sg_symbol_H-M Pna2(1)
_cod_database_code 7000111

loop_
_symmetry_equiv_pos_as_xyz
'x, y, z'
'-x, -y, z+1/2'
'-x+1/2, y+1/2, z+1/2'
'x+1/2, -y+1/2, z'

loop_
_atom_site_label
_atom_site_type_symbol
_atom_site_fract_x
_atom_site_fract_y
_atom_site_fract_z
_atom_site_U_iso_or_equiv
_atom_site_adp_type
_atom_site_occupancy
_atom_site_symmetry_multiplicity
_atom_site_calc_flag
_atom_site_refinement_flags
_atom_site_disorder_assembly
_atom_site_disorder_group
U1 U 0.91201(4) 0.93542(6) 0.72586(4) 0.0416(2) Uani 1 1 d . . .
Cl1 Cl 0.9260(4) 1.1071(6) 0.6029(5) 0.080(3) Uani 1 1 d . . .
Cl2 Cl 0.8395(3) 1.0604(7) 0.8378(5) 0.072(2) Uani 1 1 d . . .
Si1 Si 1.0982(5) 1.2280(6) 0.8142(5) 0.061(2) Uani 1 1 d . . .
N4 N 0.9985(9) 0.9571(17) 0.7872(14) 0.064(7) Uani 1 1 d . . .
N11 N 0.8918(11) 0.7312(18) 0.8061(13) 0.051(6) Uani 1 1 d . . .
N12 N 0.8703(11) 0.6217(19) 0.7668(13) 0.038(6) Uani 1 1 d U . .
N21 N 0.8182(10) 0.8428(16) 0.6495(12) 0.041(5) Uani 1 1 d . . .
N22 N 0.8121(10) 0.711(2) 0.6350(12) 0.046(5) Uani 1 1 d . . .
N31 N 0.9583(11) 0.7648(18) 0.6258(13) 0.049(6) Uani 1 1 d . . .
N32 N 0.9303(10) 0.6459(18) 0.6236(15) 0.054(7) Uani 1 1 d . . .
C4 C 1.0517(13) 0.976(2) 0.8341(16) 0.040(6) Uani 1 1 d U . .
C5 C 1.0589(14) 1.096(2) 0.8830(13) 0.067(9) Uani 1 1 d . . .
H5A H 1.0844 1.0812 0.9359 0.080 Uiso 1 1 calc R . .
H5B H 1.0171 1.1249 0.9023 0.080 Uiso 1 1 calc R . .
C6 C 1.1374(15) 1.158(2) 0.717(3) 0.105(13) Uani 1 1 d . . .
H6A H 1.1065 1.1126 0.6818 0.157 Uiso 1 1 calc R . .
H6B H 1.1702 1.1008 0.7359 0.157 Uiso 1 1 calc R . .
H6C H 1.1559 1.2244 0.6811 0.157 Uiso 1 1 calc R . .
C7 C 1.0310(14) 1.338(2) 0.779(2) 0.127(16) Uani 1 1 d . . .
H7A H 1.0008 1.2920 0.7429 0.190 Uiso 1 1 calc R . .
H7B H 1.0482 1.4072 0.7444 0.190 Uiso 1 1 calc R . .
H7C H 1.0099 1.3713 0.8304 0.190 Uiso 1 1 calc R . .
C8 C 1.1552(13) 1.315(3) 0.8816(18) 0.090(10) Uani 1 1 d . . .
H8A H 1.1338 1.3514 0.9322 0.136 Uiso 1 1 calc R . .
H8B H 1.1738 1.3821 0.8467 0.136 Uiso 1 1 calc R . .
H8C H 1.1881 1.2588 0.9017 0.136 Uiso 1 1 calc R . .
C11 C 0.8955(10) 0.7133(19) 0.8963(13) 0.029(5) Uani 1 1 d U . .
C12 C 0.8767(12) 0.586(2) 0.9105(16) 0.052(7) Uani 1 1 d . . .
H12 H 0.8756 0.5454 0.9653 0.062 Uiso 1 1 calc R . .
C13 C 0.8608(12) 0.5344(19) 0.8325(17) 0.045(7) Uani 1 1 d U . .
C14 C 0.9196(13) 0.802(2) 0.9611(15) 0.069(9) Uani 1 1 d . . .
H14A H 0.9300 0.8806 0.9322 0.103 Uiso 1 1 calc R . .
H14B H 0.9572 0.7674 0.9885 0.103 Uiso 1 1 calc R . .
H14C H 0.8877 0.8168 1.0058 0.103 Uiso 1 1 calc R . .
C15 C 0.8431(11) 0.3997(17) 0.8076(18) 0.057(8) Uani 1 1 d . . .
H15A H 0.8368 0.3943 0.7443 0.085 Uiso 1 1 calc R . .
H15B H 0.8045 0.3760 0.8376 0.085 Uiso 1 1 calc R . .
H15C H 0.8769 0.3432 0.8249 0.085 Uiso 1 1 calc R . .
C21 C 0.7630(16) 0.892(3) 0.612(2) 0.070(10) Uani 1 1 d . . .
C22 C 0.7288(15) 0.801(3) 0.576(2) 0.078(12) Uani 1 1 d . . .
H22 H 0.6897 0.8116 0.5471 0.094 Uiso 1 1 calc R . .
C23 C 0.7615(14) 0.686(2) 0.5870(18) 0.051(7) Uani 1 1 d U . .
C24 C 0.7573(16) 1.036(3) 0.6189(18) 0.091(11) Uani 1 1 d . . .
H24A H 0.7932 1.0687 0.6514 0.137 Uiso 1 1 calc R . .
H24B H 0.7186 1.0572 0.6496 0.137 Uiso 1 1 calc R . .
H24C H 0.7566 1.0721 0.5603 0.137 Uiso 1 1 calc R . .
C25 C 0.7399(13) 0.557(2) 0.5622(14) 0.067(8) Uani 1 1 d . . .
H25A H 0.7713 0.4957 0.5808 0.100 Uiso 1 1 calc R . .
H25B H 0.7345 0.5518 0.4988 0.100 Uiso 1 1 calc R . .
H25C H 0.7000 0.5387 0.5910 0.100 Uiso 1 1 calc R . .
C31 C 1.0137(11) 0.761(2) 0.5781(17) 0.050(7) Uani 1 1 d . . .
C32 C 1.0167(15) 0.644(3) 0.540(2) 0.073(9) Uani 1 1 d U . .
H32 H 1.0495 0.6147 0.5036 0.087 Uiso 1 1 calc R . .
C33 C 0.9650(15) 0.579(2) 0.563(2) 0.068(9) Uani 1 1 d . . .
C34 C 1.0562(13) 0.876(3) 0.5765(19) 0.067(9) Uani 1 1 d . . .
H34A H 1.0389 0.9398 0.6151 0.100 Uiso 1 1 calc R . .
H34B H 1.0587 0.9082 0.5169 0.100 Uiso 1 1 calc R . .
H34C H 1.0981 0.8527 0.5966 0.100 Uiso 1 1 calc R . .
C35 C 0.9477(14) 0.4472(19) 0.539(2) 0.083(10) Uani 1 1 d . . .
H35A H 0.9076 0.4260 0.5663 0.124 Uiso 1 1 calc R . .
H35B H 0.9801 0.3904 0.5609 0.124 Uiso 1 1 calc R . .
H35C H 0.9443 0.4395 0.4759 0.124 Uiso 1 1 calc R . .
C40 C 1.1011(12) 0.876(2) 0.8335(18) 0.046(7) Uani 1 1 d . . .
C41 C 1.0903(15) 0.759(2) 0.8028(17) 0.071(8) Uani 1 1 d . . .
H41 H 1.0495 0.7404 0.7823 0.085 Uiso 1 1 calc R . .
C42 C 1.1352(17) 0.665(2) 0.799(2) 0.084(11) Uani 1 1 d . . .
H42 H 1.1259 0.5865 0.7738 0.101 Uiso 1 1 calc R . .
C43 C 1.1941(16) 0.690(3) 0.834(3) 0.087(12) Uani 1 1 d . . .
H43 H 1.2243 0.6252 0.8353 0.104 Uiso 1 1 calc R . .
C44 C 1.2098(19) 0.803(4) 0.867(2) 0.096(12) Uani 1 1 d U . .
H44 H 1.2506 0.8195 0.8878 0.115 Uiso 1 1 calc R . .
C45 C 1.1629(14) 0.894(3) 0.867(2) 0.084(11) Uani 1 1 d . . .
H45 H 1.1727 0.9724 0.8920 0.101 Uiso 1 1 calc R . .
B1 B 0.8720(19) 0.619(4) 0.665(2) 0.040(9) Uani 1 1 d U . .
H1 H 0.8604 0.5322 0.6472 0.048 Uiso 1 1 calc R . .

loop_
_atom_site_aniso_label
_atom_site_aniso_U_11
_atom_site_aniso_U_22
_atom_site_aniso_U_33
_atom_site_aniso_U_23
_atom_site_aniso_U_13
_atom_site_aniso_U_12
U1 0.0422(4) 0.0349(3) 0.0477(4) -0.0004(13) 0.0006(14) 0.0012(5)
Cl1 0.113(8) 0.053(4) 0.073(5) 0.020(4) 0.016(6) -0.002(4)
Cl2 0.079(5) 0.059(4) 0.078(5) -0.014(5) 0.018(5) 0.024(5)
Si1 0.080(7) 0.051(4) 0.051(4) -0.007(4) -0.017(5) -0.012(5)
N4 0.047(13) 0.062(14) 0.082(15) 0.008(13) 0.037(13) -0.023(12)
N11 0.070(18) 0.047(12) 0.037(13) 0.000(11) 0.005(13) -0.015(12)
N12 0.040(8) 0.036(7) 0.038(8) -0.004(5) -0.003(5) -0.002(5)
N21 0.037(13) 0.041(12) 0.045(13) -0.015(10) 0.000(12) 0.013(11)
N22 0.042(14) 0.071(14) 0.026(11) -0.005(11) 0.007(11) 0.010(12)
N31 0.069(18) 0.045(12) 0.035(12) 0.007(11) 0.018(13) 0.005(13)
N32 0.052(18) 0.037(11) 0.074(17) -0.010(12) 0.018(14) 0.012(12)
C4 0.039(8) 0.040(7) 0.039(8) -0.005(5) -0.003(5) -0.005(5)
C5 0.12(3) 0.075(19) 0.009(10) -0.016(13) -0.010(15) -0.015(17)
C6 0.16(3) 0.080(17) 0.08(3) 0.01(3) 0.02(4) -0.072(19)
C7 0.09(3) 0.10(2) 0.18(4) 0.02(2) -0.10(3) 0.01(2)
C8 0.10(3) 0.09(2) 0.09(2) 0.02(2) -0.01(2) -0.02(2)
C11 0.030(7) 0.031(6) 0.026(7) 0.000(5) 0.004(5) 0.002(5)
C12 0.038(15) 0.072(19) 0.044(15) 0.030(15) 0.011(14) -0.003(15)
C13 0.044(8) 0.044(8) 0.046(8) 0.002(5) 0.006(5) -0.004(5)
C14 0.08(2) 0.094(18) 0.034(13) 0.001(14) -0.026(17) -0.04(2)
C15 0.054(18) 0.038(14) 0.079(19) 0.013(13) -0.032(17) -0.021(12)
C21 0.05(2) 0.09(2) 0.07(2) 0.041(19) 0.02(2) 0.018(19)
C22 0.04(2) 0.11(3) 0.09(3) 0.04(2) 0.04(2) 0.00(2)
C23 0.047(8) 0.053(8) 0.053(8) 0.002(5) -0.006(5) -0.001(5)
C24 0.10(3) 0.13(3) 0.048(18) 0.00(2) -0.01(2) 0.05(2)
C25 0.08(2) 0.085(19) 0.033(13) 0.016(17) 0.011(15) -0.04(2)
C31 0.025(15) 0.062(16) 0.063(19) 0.013(15) 0.022(15) 0.013(14)
C32 0.073(10) 0.070(9) 0.075(10) -0.002(5) 0.001(5) 0.004(5)
C33 0.08(2) 0.040(15) 0.09(2) 0.013(17) 0.034(19) -0.009(17)
C34 0.037(18) 0.10(2) 0.06(2) -0.004(19) 0.027(17) -0.024(18)
C35 0.10(2) 0.016(11) 0.13(3) -0.028(16) 0.02(2) -0.004(15)
C40 0.027(18) 0.058(15) 0.054(18) 0.010(15) 0.024(15) 0.017(13)
C41 0.09(2) 0.050(15) 0.071(19) -0.014(15) -0.02(2) 0.028(19)
C42 0.12(3) 0.018(13) 0.11(3) 0.006(15) 0.01(3) -0.016(17)
C43 0.05(2) 0.10(3) 0.11(3) 0.03(3) 0.03(2) 0.01(2)
C44 0.093(13) 0.097(12) 0.097(13) -0.001(5) -0.002(5) 0.000(5)
C45 0.06(2) 0.08(2) 0.11(3) -0.01(2) 0.02(2) 0.001(18)
B1 0.042(10) 0.036(10) 0.041(10) 0.000(5) 0.000(5) -0.002(5)

loop_
_atom_type_symbol
_atom_type_description
_atom_type_scat_dispersion_real
_atom_type_scat_dispersion_imag
_atom_type_scat_source
H H 0.0000 0.0000 'International Tables Vol C Tables 4.2.6.8 and 6.1.1.4'
C C 0.0033 0.0016 'International Tables Vol C Tables 4.2.6.8 and 6.1.1.4'
N N 0.0061 0.0033 'International Tables Vol C Tables 4.2.6.8 and 6.1.1.4'
B B 0.0013 0.0007 'International Tables Vol C Tables 4.2.6.8 and 6.1.1.4'
Si Si 0.0817 0.0704 'International Tables Vol C Tables 4.2.6.8 and 6.1.1.4'
Cl Cl 0.1484 0.1585 'International Tables Vol C Tables 4.2.6.8 and 6.1.1.4'
U U -9.6767 9.6646 'International Tables Vol C Tables 4.2.6.8 and 6.1.1.4'

loop_
_geom_angle_atom_site_label_1
_geom_angle_atom_site_label_2
_geom_angle_atom_site_label_3
_geom_angle
_geom_angle_site_symmetry_1
_geom_angle_site_symmetry_3
_geom_angle_publ_flag
N4 U1 N21 162.9(7) . . ?
N4 U1 N11 91.7(7) . . ?
N21 U1 N11 75.5(6) . . ?
N4 U1 N31 90.4(8) . . ?
N21 U1 N31 75.5(7) . . ?
N11 U1 N31 75.0(7) . . ?
N4 U1 Cl1 98.2(6) . . ?
N21 U1 Cl1 92.0(5) . . ?
N11 U1 Cl1 163.5(5) . . ?
N31 U1 Cl1 91.7(5) . . ?
N4 U1 Cl2 99.7(6) . . ?
N21 U1 Cl2 92.0(5) . . ?
N11 U1 Cl2 91.4(5) . . ?
N31 U1 Cl2 163.3(5) . . ?
Cl1 U1 Cl2 99.9(2) . . ?
C8 Si1 C6 110.7(14) . . ?
C8 Si1 C7 109.6(13) . . ?
C6 Si1 C7 110.6(16) . . ?
C8 Si1 C5 110.4(11) . . ?
C6 Si1 C5 109.4(10) . . ?
C7 Si1 C5 106.0(14) . . ?
C4 N4 U1 174.4(18) . . ?
N12 N11 C11 109.1(19) . . ?
N12 N11 U1 124.9(14) . . ?
C11 N11 U1 125.8(15) . . ?
N11 N12 C13 107.7(18) . . ?
N11 N12 B1 116(3) . . ?
C13 N12 B1 135(3) . . ?
C21 N21 N22 103(2) . . ?
C21 N21 U1 134.8(19) . . ?
N22 N21 U1 122.1(15) . . ?
C23 N22 N21 111(2) . . ?
C23 N22 B1 131(2) . . ?
N21 N22 B1 118(2) . . ?
C31 N31 N32 109(2) . . ?
C31 N31 U1 131.2(17) . . ?
N32 N31 U1 119.5(16) . . ?
C33 N32 N31 105(2) . . ?
C33 N32 B1 131(3) . . ?
N31 N32 B1 123(2) . . ?
N4 C4 C5 118(2) . . ?
N4 C4 C40 119(2) . . ?
C5 C4 C40 123(2) . . ?
C4 C5 Si1 113.5(15) . . ?
N11 C11 C12 105(2) . . ?
N11 C11 C14 127(2) . . ?
C12 C11 C14 128(2) . . ?
C13 C12 C11 109(2) . . ?
C12 C13 N12 109(2) . . ?
C12 C13 C15 131(2) . . ?
N12 C13 C15 119(2) . . ?
C22 C21 N21 111(3) . . ?
C22 C21 C24 135(3) . . ?
N21 C21 C24 114(3) . . ?
C21 C22 C23 108(3) . . ?
N22 C23 C22 107(3) . . ?
N22 C23 C25 124(2) . . ?
C22 C23 C25 128(3) . . ?
C32 C31 N31 107(2) . . ?
C32 C31 C34 134(3) . . ?
N31 C31 C34 119(2) . . ?
C33 C32 C31 109(3) . . ?
C32 C33 N32 110(3) . . ?
C32 C33 C35 129(3) . . ?
N32 C33 C35 121(3) . . ?
C41 C40 C45 114(3) . . ?
C41 C40 C4 123(3) . . ?
C45 C40 C4 123(3) . . ?
C40 C41 C42 125(3) . . ?
C43 C42 C41 118(3) . . ?
C44 C43 C42 122(3) . . ?
C43 C44 C45 117(4) . . ?
C44 C45 C40 124(3) . . ?
N32 B1 N12 117(3) . . ?
N32 B1 N22 115(3) . . ?
N12 B1 N22 104(3) . . ?

loop_
_geom_bond_atom_site_label_1
_geom_bond_atom_site_label_2
_geom_bond_distance
_geom_bond_site_symmetry_2
_geom_bond_publ_flag
U1 N4 2.04(2) . ?
U1 N21 2.48(2) . ?
U1 N11 2.501(19) . ?
U1 N31 2.536(19) . ?
U1 Cl1 2.600(6) . ?
U1 Cl2 2.620(7) . ?
Si1 C8 1.82(3) . ?
Si1 C6 1.83(4) . ?
Si1 C7 1.90(3) . ?
Si1 C5 1.91(2) . ?
N4 C4 1.33(3) . ?
N11 N12 1.37(3) . ?
N11 C11 1.37(3) . ?
N12 C13 1.36(3) . ?
N12 B1 1.53(4) . ?
N21 C21 1.39(3) . ?
N21 N22 1.41(2) . ?
N22 C23 1.31(3) . ?
N22 B1 1.65(4) . ?
N31 C31 1.36(3) . ?
N31 N32 1.38(2) . ?
N32 C33 1.36(3) . ?
N32 B1 1.40(4) . ?
C4 C5 1.47(3) . ?
C4 C40 1.48(3) . ?
C11 C12 1.41(3) . ?
C11 C14 1.44(3) . ?
C12 C13 1.33(3) . ?
C13 C15 1.51(3) . ?
C21 C22 1.31(4) . ?
C21 C24 1.53(4) . ?
C22 C23 1.40(4) . ?
C23 C25 1.49(3) . ?
C31 C32 1.36(3) . ?
C31 C34 1.50(3) . ?
C32 C33 1.33(4) . ?
C33 C35 1.48(3) . ?
C40 C41 1.33(3) . ?
C40 C45 1.41(3) . ?
C41 C42 1.37(3) . ?
C42 C43 1.37(4) . ?
C43 C44 1.33(4) . ?
C44 C45 1.37(4) . ?
